data_7248494
loop_
_publ_author_name
'MacLean, Ian'
'Garc\'ia, Monta\~na J.'
'Cabrera, Silvia'
'Marzo, Leyre'
'Alem\'an, Jos\'e'

_publ_section_title
;
 Electrochemically driven green synthesis to unlock sustainable routes to
 \b-keto spirolactones
;
_journal_issue 11
_journal_name_full 'Green Chemistry'
_journal_page_first 6553
_journal_page_last 6558
_journal_paper_doi 10.1039/D4GC01127A
_journal_volume 26
_journal_year 2024
_chemical_formula_moiety 'C28 H27 N O2, 3.6(O)'
_chemical_formula_sum 'C28 H27 N O5.6'
_chemical_formula_weight 467.10
_space_group_crystal_system triclinic
_space_group_IT_number 2
_space_group_name_Hall '-P 1'
_space_group_name_H-M_alt 'P -1'
_atom_sites_solution_hydrogens geom
_atom_sites_solution_primary dual
_audit_creation_date 2023-09-20
_audit_creation_method
;
Olex2 1.5-ac5-024
(compiled 2022.04.12 svn.rca3783a0 for Rigaku Oxford Diffraction, GUI svn.r6498)
;
_audit_update_record
;
2024-03-04 deposited with the CCDC.	2024-04-18 downloaded from the CCDC.
;
_cell_angle_alpha 93.410(2)
_cell_angle_beta 99.781(2)
_cell_angle_gamma 103.653(2)
_cell_formula_units_Z 2
_cell_length_a 8.90130(10)
_cell_length_b 10.1017(2)
_cell_length_c 15.3407(3)
_cell_measurement_reflns_used 11050
_cell_measurement_temperature 250.00(10)
_cell_measurement_theta_max 68.0780
_cell_measurement_theta_min 2.9620
_cell_volume 1313.79(4)
_computing_cell_refinement 'CrysAlisPro 1.171.42.101a (Rigaku OD, 2023)'
_computing_data_collection 'CrysAlisPro 1.171.42.101a (Rigaku OD, 2023)'
_computing_data_reduction 'CrysAlisPro 1.171.42.101a (Rigaku OD, 2023)'
_computing_molecular_graphics 'Olex2 1.5-ac5-024 (Dolomanov et al., 2009)'
_computing_publication_material 'Olex2 1.5-ac5-024 (Dolomanov et al., 2009)'
_computing_structure_refinement 'XL  (Sheldrick, 2008)'
_computing_structure_solution 'SHELXT 2018/2 (Sheldrick, 2018)'
_diffrn_ambient_environment N~2~
_diffrn_ambient_temperature 250.00(10)
_diffrn_detector 'Hybrid Pixel Array Detector'
_diffrn_detector_area_resol_mean 10.0000
_diffrn_detector_type 'HyPix-Arc 100'
_diffrn_measured_fraction_theta_full 1.000
_diffrn_measured_fraction_theta_max 0.997
_diffrn_measurement_details
;
List of Runs (angles in degrees, time in seconds):

  # Type    Start    End  Width  t~exp~   \w     \q     \k     \f   Frames
#--------------------------------------------------------------------------
  1  \w     30.00 112.00   0.50    0.20    --  106.21-125.00-150.00  164
  2  \w     30.00 112.00   0.50    0.20    --  106.21-125.00 -60.00  164
  3  \w     30.00 112.00   0.50    0.20    --  106.21-125.00 -30.00  164
  4  \w      5.00  94.00   0.50    0.10    --   45.89-107.00 101.00  178
  5  \w     31.00 107.00   0.50    0.20    --  106.21-107.00 101.00  152
  6  \w     33.00 105.00   0.50    0.20    --  106.21 -95.00-120.00  144
  7  \w     36.00 109.00   0.50    0.20    --  106.21 -77.00 -90.00  146
  8  \w     25.00  54.00   0.50    0.20    --  106.21 -45.00 -30.00   58
  9  \w     29.00  75.00   0.50    0.20    --  106.21 -61.00  30.00   92
 10  \w     29.00  75.00   0.50    0.20    --  106.21 -61.00  90.00   92
 11  \w     29.00  75.00   0.50    0.20    --  106.21 -61.00 120.00   92
 12  \w     25.00  54.00   0.50    0.20    --  106.21 -45.00  60.00   58
 13  \w    -37.00  30.00   0.50    0.10    --   45.89 -19.00 -30.00  134
 14  \w     81.00 178.00   0.50    0.20    --  106.21  61.00-150.00  194
 15  \w     32.00 133.00   0.50    0.10    --   62.00  76.00 114.40  202
 16  \w     13.00  42.00   0.50    0.10    --   45.89  80.00  -4.23   58
 17  \w     32.00 133.00   0.50    0.10    --   62.00  76.00 -40.39  202
 18  \w     32.00 133.00   0.50    0.10    --   62.00  76.00-179.04  202
 19  \w     16.00  42.00   0.50    0.10    --   50.00  83.00-126.20   52
 20  \w     12.00  42.00   0.50    0.10    --   50.00  89.00 -75.48   60
 21  \w     16.00  42.00   0.50    0.10    --   54.00  89.00 141.37   52
 22  \w     12.00  42.00   0.50    0.10    --   50.00  89.00  72.84   60
 23  \w     90.00 178.00   0.50    0.20    --  106.21 107.00-160.00  176
 24  \w    -95.00   1.00   0.50    0.10    --  -47.39 107.00-160.00  192
 25  \w   -107.00 -13.00   0.50    0.20    --  -88.28 107.00-160.00  188
 26  \w   -120.00 -19.00   0.50    0.20    --  -95.50 136.00 -56.46  202
 27  \w   -124.00 -22.00   0.50    0.20    --  -95.50 142.00 -37.30  204
 28  \w   -108.00 -20.00   0.50    0.20    --  -95.50 111.00 148.77  176
 29  \w   -102.00 -18.00   0.50    0.20    --  -88.28  77.00 120.00  168
 30  \w    -32.00  -6.00   0.50    0.20    --  -88.28  30.00 150.00   52
 31  \w    -32.00  -6.00   0.50    0.20    --  -88.28  30.00  90.00   52
 32  \w    -32.00  -6.00   0.50    0.20    --  -88.28  30.00  60.00   52
 33  \w    -32.00  -6.00   0.50    0.20    --  -88.28  30.00  30.00   52
 34  \w    -23.00  35.00   0.50    0.10    --  -47.39  19.00 -30.00  116
 35  \w    -32.00  -6.00   0.50    0.20    --  -88.28  30.00-180.00   52
 36  \w   -163.00 -83.00   0.50    0.20    --  -88.28-107.00 101.00  160
 37  \w   -164.00 -74.00   0.50    0.20    --  -88.28-125.00 150.00  180
 38  \w   -171.00 -70.00   0.50    0.20    --  -95.50 -64.00 165.85  202
 39  \w   -147.00 -45.00   0.50    0.10    --  -70.00 -60.00  40.58  204
 40  \w   -166.00 -64.00   0.50    0.20    --  -95.50 -77.00  -7.61  204
 41  \w   -168.00 -67.00   0.50    0.20    --  -95.50 -72.00 -36.08  202
 42  \w   -159.00-113.00   0.50    0.20    --  -88.28 -77.00 -90.00   92
;
_diffrn_measurement_device 'four-circle diffractometer'
_diffrn_measurement_device_type 'XtaLAB Synergy R, HyPix-Arc 100'
_diffrn_measurement_method '\w scans'
_diffrn_orient_matrix_type 'CrysAlisPro convention (1999,Acta A55,543-557)'
_diffrn_orient_matrix_UB_11 0.0614784000
_diffrn_orient_matrix_UB_12 -0.0171976000
_diffrn_orient_matrix_UB_13 -0.0869300000
_diffrn_orient_matrix_UB_21 0.1231201000
_diffrn_orient_matrix_UB_22 -0.0686243000
_diffrn_orient_matrix_UB_23 0.0482360000
_diffrn_orient_matrix_UB_31 -0.1181767000
_diffrn_orient_matrix_UB_32 -0.1410480000
_diffrn_orient_matrix_UB_33 -0.0247901000
_diffrn_radiation_monochromator mirror
_diffrn_radiation_probe x-ray
_diffrn_radiation_type 'Cu K\a'
_diffrn_radiation_wavelength 1.54184
_diffrn_reflns_av_R_equivalents 0.0279
_diffrn_reflns_av_unetI/netI 0.0196
_diffrn_reflns_Laue_measured_fraction_full 1.000
_diffrn_reflns_Laue_measured_fraction_max 0.997
_diffrn_reflns_limit_h_max 10
_diffrn_reflns_limit_h_min -10
_diffrn_reflns_limit_k_max 11
_diffrn_reflns_limit_k_min -12
_diffrn_reflns_limit_l_max 18
_diffrn_reflns_limit_l_min -18
_diffrn_reflns_number 24018
_diffrn_reflns_point_group_measured_fraction_full 1.000
_diffrn_reflns_point_group_measured_fraction_max 0.997
_diffrn_reflns_theta_full 67.684
_diffrn_reflns_theta_max 68.437
_diffrn_reflns_theta_min 2.939
_diffrn_source 'Rotating-anode X-ray tube'
_diffrn_source_type 'PhotonJet R (Cu) X-ray Source'
_exptl_absorpt_coefficient_mu 0.671
_exptl_absorpt_correction_T_max 1.000
_exptl_absorpt_correction_T_min 0.676
_exptl_absorpt_correction_type gaussian
_exptl_absorpt_process_details
;
CrysAlisPro 1.171.42.101a (Rigaku Oxford Diffraction, 2023)
Numerical absorption correction based on gaussian integration over
a multifaceted crystal model
Empirical absorption correction using spherical harmonics,
implemented in SCALE3 ABSPACK scaling algorithm.
;
_exptl_crystal_colour colourless
_exptl_crystal_colour_primary colourless
_exptl_crystal_density_diffrn 1.181
_exptl_crystal_description plate
_exptl_crystal_F_000 494
_exptl_crystal_recrystallization_method 'obtained from dichloromethane'
_exptl_crystal_size_max 0.302
_exptl_crystal_size_mid 0.136
_exptl_crystal_size_min 0.021
_refine_diff_density_max 0.696
_refine_diff_density_min -0.321
_refine_diff_density_rms 0.073
_refine_ls_extinction_method none
_refine_ls_goodness_of_fit_ref 1.097
_refine_ls_hydrogen_treatment constr
_refine_ls_matrix_type full
_refine_ls_number_parameters 329
_refine_ls_number_reflns 4817
_refine_ls_number_restraints 278
_refine_ls_restrained_S_all 1.087
_refine_ls_R_factor_all 0.0827
_refine_ls_R_factor_gt 0.0766
_refine_ls_shift/su_max 0.000
_refine_ls_shift/su_mean 0.000
_refine_ls_structure_factor_coef Fsqd
_refine_ls_weighting_details 'w=1/[\s^2^(Fo^2^)+(0.1486P)^2^+0.4142P] where P=(Fo^2^+2Fc^2^)/3'
_refine_ls_weighting_scheme calc
_refine_ls_wR_factor_gt 0.2364
_refine_ls_wR_factor_ref 0.2430
_reflns_Friedel_coverage 0.000
_reflns_number_gt 4132
_reflns_number_total 4817
_reflns_threshold_expression 'I > 2\s(I)'
_cod_data_source_file d4gc01127a2.cif
_cod_data_source_block 03904
_cod_depositor_comments 'Adding full bibliography for 7248494.cif.'
_cod_original_formula_sum 'C28 H27 N O5.60'
_cod_database_code 7248494
_shelx_shelxl_version_number 2019/1
_chemical_oxdiff_formula C28H27NO2
_chemical_oxdiff_usercomment IMG-150.F4
_shelx_space_group_comment
;
The symmetry employed for this shelxl refinement is uniquely defined
by the following loop, which should always be used as a source of
symmetry information in preference to the above space-group names.
They are only intended as comments.
;
_shelx_estimated_absorpt_t_max 0.986
_shelx_estimated_absorpt_t_min 0.823
_olex2_refinement_description
;
1. Fixed Uiso
 At 1.2 times of:
  All C(H) groups, All C(H,H) groups, All C(H,H,H,H) groups
 At 1.5 times of:
  All C(H,H,H) groups
2. Restrained distances
 C26-C27A = C27A-C28A = C26-C27B = C27B-C28B
 1.5 with sigma of 0.02
 C25-C27A = C25-C27B = C26-C28A = C26-C28B
 2.5 with sigma of 0.04
3. Uiso/Uaniso restraints and constraints
Uanis(C27A) = Uanis(C27B)
Uanis(C28A) = Uanis(C28B)
4. Rigid body (RIGU) restrains
 All non-hydrogen atoms
 with sigma for 1-2 distances of 0.004 and sigma for 1-3 distances of 0.004
5. Others
 Sof(H26C)=Sof(H26D)=Sof(C27B)=Sof(H27C)=Sof(H27D)=Sof(C28B)=Sof(H28D)=
 Sof(H28E)=Sof(H28F)=1-FVAR(1)
 Sof(H26A)=Sof(H26B)=Sof(C27A)=Sof(H27A)=Sof(H27B)=Sof(C28A)=Sof(H28A)=
 Sof(H28B)=Sof(H28C)=FVAR(1)
 Fixed Sof: O3W(0.25) O4W(0.5) O5W(0.75) O6W(0.3) O7W(0.25) O8W(0.3) O9W(0.5)
 O10W(0.25) O11W(0.25) O12W(0.25)
6.a Secondary CH2 refined with riding coordinates:
 C2(H2A,H2B), C12(H12A,H12B), C25(H25A,H25B), C26(H26A,H26B), C26(H26C,H26D),
 C27A(H27A,H27B), C27B(H27C,H27D)
6.b Aromatic/amide H refined with riding coordinates:
 C7(H7), C8(H8), C9(H9), C10(H10), C14(H14), C15(H15), C16(H16), C17(H17),
 C18(H18), C20(H20), C21(H21), C22(H22), C23(H23), C24(H24)
6.c Idealised Me refined as rotating group:
 C28A(H28A,H28B,H28C), C28B(H28D,H28E,H28F)
;
_olex2_exptl_crystal_mounting_method 'placed on a MiTeGen micromount'
_olex2_submission_original_sample_id IMG-150.F4
_olex2_submission_special_instructions 'No special instructions were received'
_oxdiff_exptl_absorpt_empirical_details
;
Empirical correction (ABSPACK) includes:
- Absorption correction using spherical harmonics
- Frame scaling
- Detector area scaling
;
_oxdiff_exptl_absorpt_empirical_full_max 1.650
_oxdiff_exptl_absorpt_empirical_full_min 0.767

loop_
_space_group_symop_operation_xyz
'x, y, z'
'-x, -y, -z'

loop_
_atom_site_label
_atom_site_type_symbol
_atom_site_fract_x
_atom_site_fract_y
_atom_site_fract_z
_atom_site_U_iso_or_equiv
_atom_site_adp_type
_atom_site_occupancy
_atom_site_site_symmetry_order
_atom_site_calc_flag
_atom_site_refinement_flags_posn
_atom_site_refinement_flags_adp
_atom_site_refinement_flags_occupancy
_atom_site_disorder_assembly
_atom_site_disorder_group
C1 C 0.4217(2) 0.5493(2) 0.83833(15) 0.0470(5) Uani 1 1 d . . . . .
C2 C 0.3233(3) 0.4615(2) 0.89576(15) 0.0477(5) Uani 1 1 d . . . . .
H2A H 0.278389 0.517608 0.933400 0.057 Uiso 1 1 calc R U . . .
H2B H 0.386447 0.411998 0.933628 0.057 Uiso 1 1 calc R U . . .
C3 C 0.1930(2) 0.3617(2) 0.82736(15) 0.0461(5) Uani 1 1 d . . . . .
C4 C 0.2978(3) 0.5505(2) 0.75703(16) 0.0520(5) Uani 1 1 d . . . . .
C5 C 0.4965(3) 0.6969(2) 0.88133(15) 0.0499(5) Uani 1 1 d . . . . .
C6 C 0.6573(3) 0.7371(2) 0.86489(16) 0.0541(6) Uani 1 1 d . . . . .
C7 C 0.7647(4) 0.8657(3) 0.8845(2) 0.0712(7) Uani 1 1 d . . . . .
H7 H 0.737811 0.940331 0.911874 0.085 Uiso 1 1 calc R U . . .
C8 C 0.9099(4) 0.8795(4) 0.8626(2) 0.0861(9) Uani 1 1 d . . . . .
H8 H 0.983685 0.965033 0.873976 0.103 Uiso 1 1 calc R U . . .
C9 C 0.9490(4) 0.7670(4) 0.8233(2) 0.0854(9) Uani 1 1 d . . . . .
H9 H 1.049918 0.778153 0.809502 0.102 Uiso 1 1 calc R U . . .
C10 C 0.8445(3) 0.6406(4) 0.8044(2) 0.0720(7) Uani 1 1 d . . . . .
H10 H 0.872680 0.565911 0.778003 0.086 Uiso 1 1 calc R U . . .
C11 C 0.6954(3) 0.6259(3) 0.82532(17) 0.0558(6) Uani 1 1 d . . . . .
C12 C 0.5619(3) 0.4988(2) 0.81226(18) 0.0567(6) Uani 1 1 d . . . . .
H12A H 0.589017 0.430459 0.850658 0.068 Uiso 1 1 calc R U . . .
H12B H 0.536205 0.458411 0.750224 0.068 Uiso 1 1 calc R U . . .
C13 C 0.2447(2) 0.2358(2) 0.79632(16) 0.0506(5) Uani 1 1 d . . . . .
C14 C 0.2842(3) 0.1491(2) 0.8591(2) 0.0581(6) Uani 1 1 d . . . . .
H14 H 0.280702 0.170638 0.919041 0.070 Uiso 1 1 calc R U . . .
C15 C 0.3284(3) 0.0323(3) 0.8345(3) 0.0757(8) Uani 1 1 d . . . . .
H15 H 0.355368 -0.024482 0.877731 0.091 Uiso 1 1 calc R U . . .
C16 C 0.3331(4) -0.0010(3) 0.7476(3) 0.0869(10) Uani 1 1 d . . . . .
H16 H 0.362425 -0.080838 0.730681 0.104 Uiso 1 1 calc R U . . .
C17 C 0.2945(4) 0.0835(4) 0.6849(3) 0.0898(10) Uani 1 1 d . . . . .
H17 H 0.298066 0.060966 0.625095 0.108 Uiso 1 1 calc R U . . .
C18 C 0.2503(4) 0.2013(3) 0.7087(2) 0.0716(7) Uani 1 1 d . . . . .
H18 H 0.224120 0.257848 0.665083 0.086 Uiso 1 1 calc R U . . .
C19 C 0.0344(3) 0.3168(2) 0.85504(16) 0.0494(5) Uani 1 1 d . . . . .
C20 C -0.0985(3) 0.2588(3) 0.78992(19) 0.0617(6) Uani 1 1 d . . . . .
H20 H -0.088387 0.250101 0.729967 0.074 Uiso 1 1 calc R U . . .
C21 C -0.2444(3) 0.2139(3) 0.8121(2) 0.0704(7) Uani 1 1 d . . . . .
H21 H -0.332965 0.175429 0.767329 0.084 Uiso 1 1 calc R U . . .
C22 C -0.2608(3) 0.2253(3) 0.8994(2) 0.0664(7) Uani 1 1 d . . . . .
H22 H -0.360398 0.195246 0.914486 0.080 Uiso 1 1 calc R U . . .
C23 C -0.1309(3) 0.2808(3) 0.9645(2) 0.0648(7) Uani 1 1 d . . . . .
H23 H -0.141810 0.288089 1.024393 0.078 Uiso 1 1 calc R U . . .
C24 C 0.0163(3) 0.3263(3) 0.94265(18) 0.0586(6) Uani 1 1 d . . . . .
H24 H 0.104419 0.363971 0.987839 0.070 Uiso 1 1 calc R U . . .
C25 C 0.1761(4) 0.6249(4) 0.6283(2) 0.0921(10) Uani 1 1 d D . . . .
H25A H 0.107849 0.681102 0.645476 0.111 Uiso 1 1 calc R U . . .
H25B H 0.114195 0.529398 0.617079 0.111 Uiso 1 1 calc R U . . .
C26 C 0.2287(5) 0.6692(5) 0.5454(2) 0.1034(12) Uani 1 1 d D . . . .
H26A H 0.140330 0.685568 0.503574 0.124 Uiso 0.478(15) 1 calc R U P A 1
H26B H 0.311898 0.754556 0.558970 0.124 Uiso 0.478(15) 1 calc R U P A 1
H26C H 0.134982 0.647088 0.498049 0.124 Uiso 0.522(15) 1 calc R U P A 2
H26D H 0.265957 0.769268 0.554059 0.124 Uiso 0.522(15) 1 calc R U P A 2
C27A C 0.287(2) 0.5622(17) 0.5064(10) 0.119(3) Uani 0.478(15) 1 d D . P A 1
H27A H 0.207920 0.475118 0.501657 0.143 Uiso 0.478(15) 1 calc R U P A 1
H27B H 0.381844 0.553883 0.546896 0.143 Uiso 0.478(15) 1 calc R U P A 1
C27B C 0.3512(17) 0.6163(18) 0.5111(9) 0.119(3) Uani 0.522(15) 1 d D . P A 2
H27C H 0.318701 0.516096 0.507177 0.143 Uiso 0.522(15) 1 calc R U P A 2
H27D H 0.448124 0.645614 0.556056 0.143 Uiso 0.522(15) 1 calc R U P A 2
C28A C 0.327(3) 0.584(2) 0.4175(11) 0.143(5) Uani 0.478(15) 1 d D . P A 1
H28A H 0.417865 0.660994 0.422997 0.214 Uiso 0.478(15) 1 calc R U P A 1
H28B H 0.238217 0.602060 0.378483 0.214 Uiso 0.478(15) 1 calc R U P A 1
H28C H 0.351183 0.502144 0.392955 0.214 Uiso 0.478(15) 1 calc R U P A 1
C28B C 0.392(3) 0.653(2) 0.4246(10) 0.143(5) Uani 0.522(15) 1 d D . P A 2
H28D H 0.448195 0.749190 0.430489 0.214 Uiso 0.522(15) 1 calc R U P A 2
H28E H 0.296562 0.637848 0.380149 0.214 Uiso 0.522(15) 1 calc R U P A 2
H28F H 0.458449 0.597260 0.406557 0.214 Uiso 0.522(15) 1 calc R U P A 2
N1 N 0.3093(3) 0.6369(2) 0.70184(15) 0.0704(6) Uani 1 1 d . . . . .
O4 O 0.4305(2) 0.76386(17) 0.92279(13) 0.0653(5) Uani 1 1 d . . . . .
O5 O 0.16925(18) 0.44330(16) 0.75344(11) 0.0553(4) Uani 1 1 d . . . . .
O3W O 0.335(2) 1.1184(15) 0.3640(10) 0.120(4) Uiso 0.25 1 d . . P B 4
O4W O 0.3788(9) 1.0301(8) 0.4153(5) 0.101(2) Uiso 0.5 1 d . . P C 3
O5W O 0.3288(6) 0.9937(5) 0.4143(2) 0.0795(10) Uiso 0.75 1 d . . P D 1
O6W O 0.753(3) 0.8915(18) 0.6394(11) 0.154(5) Uiso 0.3 1 d . . P E 5
O7W O 0.866(2) 0.9334(19) 0.6252(11) 0.143(5) Uiso 0.25 1 d . . P F 2
O8W O 0.0907(9) 0.1459(8) 0.4544(5) 0.0696(17) Uiso 0.3 1 d . . P G 1
O9W O 0.1557(8) 0.2011(7) 0.4423(5) 0.0838(15) Uiso 0.5 1 d . . P H 3
O10W O 0.2085(10) 0.2295(8) 0.4182(5) 0.0584(18) Uiso 0.25 1 d . . P I 4
O11W O 0.1233(13) 0.1672(12) 0.4107(8) 0.076(3) Uiso 0.25 1 d . . P J 5
O12W O 0.2565(12) 0.9613(9) 0.4232(5) 0.066(2) Uiso 0.25 1 d . . P K 5

loop_
_atom_site_aniso_label
_atom_site_aniso_U_11
_atom_site_aniso_U_22
_atom_site_aniso_U_33
_atom_site_aniso_U_23
_atom_site_aniso_U_13
_atom_site_aniso_U_12
C1 0.0446(11) 0.0406(11) 0.0554(12) 0.0059(9) 0.0112(9) 0.0088(8)
C2 0.0443(11) 0.0418(11) 0.0545(12) 0.0064(9) 0.0080(9) 0.0064(8)
C3 0.0421(10) 0.0418(10) 0.0527(11) 0.0069(8) 0.0060(8) 0.0085(8)
C4 0.0502(12) 0.0481(12) 0.0565(12) 0.0071(9) 0.0123(9) 0.0078(9)
C5 0.0534(12) 0.0401(11) 0.0555(12) 0.0074(9) 0.0100(9) 0.0097(9)
C6 0.0522(12) 0.0483(12) 0.0585(13) 0.0122(10) 0.0099(10) 0.0050(9)
C7 0.0705(16) 0.0510(13) 0.0827(18) 0.0135(12) 0.0146(13) -0.0048(12)
C8 0.0639(17) 0.080(2) 0.097(2) 0.0216(16) 0.0134(15) -0.0176(14)
C9 0.0509(15) 0.104(2) 0.095(2) 0.0216(18) 0.0221(14) -0.0018(15)
C10 0.0516(14) 0.0885(19) 0.0768(17) 0.0135(14) 0.0196(12) 0.0127(13)
C11 0.0471(12) 0.0578(13) 0.0613(13) 0.0095(10) 0.0125(10) 0.0085(10)
C12 0.0497(12) 0.0491(12) 0.0720(15) 0.0011(10) 0.0168(11) 0.0110(10)
C13 0.0355(10) 0.0440(11) 0.0679(13) -0.0002(9) 0.0099(9) 0.0026(8)
C14 0.0444(11) 0.0442(12) 0.0852(17) 0.0088(11) 0.0153(11) 0.0076(9)
C15 0.0476(13) 0.0471(13) 0.131(3) 0.0060(15) 0.0173(15) 0.0093(10)
C16 0.0591(16) 0.0575(16) 0.140(3) -0.0196(17) 0.0256(17) 0.0084(13)
C17 0.084(2) 0.082(2) 0.099(2) -0.0259(17) 0.0259(18) 0.0140(17)
C18 0.0740(17) 0.0675(16) 0.0696(16) -0.0077(13) 0.0152(13) 0.0131(13)
C19 0.0428(11) 0.0402(10) 0.0664(13) 0.0070(9) 0.0105(9) 0.0124(8)
C20 0.0469(12) 0.0609(14) 0.0721(15) -0.0002(12) 0.0068(11) 0.0084(10)
C21 0.0441(13) 0.0629(15) 0.097(2) -0.0015(14) 0.0054(12) 0.0073(11)
C22 0.0457(12) 0.0554(14) 0.103(2) 0.0113(13) 0.0231(12) 0.0156(10)
C23 0.0528(13) 0.0644(15) 0.0844(17) 0.0134(13) 0.0265(12) 0.0178(11)
C24 0.0479(12) 0.0611(14) 0.0667(14) 0.0073(11) 0.0121(10) 0.0127(10)
C25 0.085(2) 0.102(2) 0.0778(19) 0.0351(17) -0.0025(16) 0.0080(18)
C26 0.114(3) 0.123(3) 0.073(2) 0.0240(19) 0.0076(18) 0.035(2)
C27A 0.112(7) 0.145(9) 0.096(3) 0.007(5) 0.008(5) 0.033(6)
C27B 0.112(7) 0.145(9) 0.096(3) 0.007(5) 0.008(5) 0.033(6)
C28A 0.162(14) 0.189(16) 0.089(4) 0.015(7) 0.034(7) 0.060(10)
C28B 0.162(14) 0.189(16) 0.089(4) 0.015(7) 0.034(7) 0.060(10)
N1 0.0709(14) 0.0681(13) 0.0659(13) 0.0237(11) 0.0080(10) 0.0044(11)
O4 0.0693(11) 0.0467(9) 0.0823(12) 0.0005(8) 0.0255(9) 0.0131(8)
O5 0.0485(9) 0.0526(9) 0.0593(9) 0.0130(7) 0.0030(7) 0.0052(7)

loop_
_atom_type_symbol
_atom_type_description
_atom_type_scat_dispersion_real
_atom_type_scat_dispersion_imag
_atom_type_scat_source
C C 0.0181 0.0091 'International Tables Vol C Tables 4.2.6.8 and 6.1.1.4'
H H 0.0000 0.0000 'International Tables Vol C Tables 4.2.6.8 and 6.1.1.4'
N N 0.0311 0.0180 'International Tables Vol C Tables 4.2.6.8 and 6.1.1.4'
O O 0.0492 0.0322 'International Tables Vol C Tables 4.2.6.8 and 6.1.1.4'

loop_
_exptl_crystal_face_index_h
_exptl_crystal_face_index_k
_exptl_crystal_face_index_l
_exptl_crystal_face_perp_dist
2 0 1 0.1133
0 2 -1 0.0513
0 -2 1 0.0784
2 2 -1 0.0979
0 2 1 0.0519
-2 0 1 0.1407
-1 0 0 0.1363
-3 0 -1 0.1296
-1 0 -1 0.1128
0 0 -1 0.0089
0 0 1 0.0121
-1 -3 -2 0.0989
1 -2 1 0.1076
1 -2 3 0.0807
2 0 3 0.0872
-1 -2 1 0.1169

loop_
_geom_angle_atom_site_label_1
_geom_angle_atom_site_label_2
_geom_angle_atom_site_label_3
_geom_angle
_geom_angle_site_symmetry_1
_geom_angle_site_symmetry_3
_geom_angle_publ_flag
C2 C1 C5 113.18(18) . . ?
C2 C1 C12 117.05(19) . . ?
C4 C1 C2 101.41(17) . . ?
C4 C1 C5 109.44(18) . . ?
C4 C1 C12 111.51(19) . . ?
C5 C1 C12 104.30(18) . . ?
C1 C2 C3 103.55(18) . . ?
C13 C3 C2 112.26(18) . . ?
C19 C3 C2 115.81(19) . . ?
C19 C3 C13 109.57(17) . . ?
O5 C3 C2 102.92(16) . . ?
O5 C3 C13 109.69(18) . . ?
O5 C3 C19 106.08(17) . . ?
N1 C4 C1 125.6(2) . . ?
N1 C4 O5 124.5(2) . . ?
O5 C4 C1 109.85(18) . . ?
C6 C5 C1 108.08(19) . . ?
O4 C5 C1 124.2(2) . . ?
O4 C5 C6 127.7(2) . . ?
C7 C6 C5 128.3(2) . . ?
C11 C6 C5 110.0(2) . . ?
C11 C6 C7 121.8(2) . . ?
C8 C7 C6 118.0(3) . . ?
C7 C8 C9 120.3(3) . . ?
C10 C9 C8 121.9(3) . . ?
C9 C10 C11 118.3(3) . . ?
C6 C11 C10 119.8(2) . . ?
C6 C11 C12 111.9(2) . . ?
C10 C11 C12 128.3(3) . . ?
C11 C12 C1 104.52(19) . . ?
C14 C13 C3 118.5(2) . . ?
C18 C13 C3 123.2(2) . . ?
C18 C13 C14 118.2(2) . . ?
C15 C14 C13 121.0(3) . . ?
C16 C15 C14 120.3(3) . . ?
C15 C16 C17 119.4(3) . . ?
C16 C17 C18 121.0(3) . . ?
C13 C18 C17 120.1(3) . . ?
C20 C19 C3 118.9(2) . . ?
C24 C19 C3 122.9(2) . . ?
C24 C19 C20 118.1(2) . . ?
C21 C20 C19 121.0(3) . . ?
C22 C21 C20 120.1(3) . . ?
C21 C22 C23 119.7(2) . . ?
C22 C23 C24 120.5(3) . . ?
C19 C24 C23 120.6(2) . . ?
N1 C25 C26 112.0(3) . . ?
C27A C26 C25 108.4(8) . . ?
C27B C26 C25 121.1(7) . . ?
C26 C27A C28A 115.0(14) . . ?
C26 C27B C28B 119.9(13) . . ?
C4 N1 C25 118.5(2) . . ?
C4 O5 C3 110.93(17) . . ?

loop_
_geom_bond_atom_site_label_1
_geom_bond_atom_site_label_2
_geom_bond_distance
_geom_bond_site_symmetry_2
_geom_bond_publ_flag
C1 C2 1.523(3) . ?
C1 C4 1.521(3) . ?
C1 C5 1.539(3) . ?
C1 C12 1.557(3) . ?
C2 C3 1.540(3) . ?
C3 C13 1.528(3) . ?
C3 C19 1.518(3) . ?
C3 O5 1.457(3) . ?
C4 N1 1.251(3) . ?
C4 O5 1.368(3) . ?
C5 C6 1.462(3) . ?
C5 O4 1.212(3) . ?
C6 C7 1.401(3) . ?
C6 C11 1.383(4) . ?
C7 C8 1.368(5) . ?
C8 C9 1.398(6) . ?
C9 C10 1.372(5) . ?
C10 C11 1.394(4) . ?
C11 C12 1.506(3) . ?
C13 C14 1.395(4) . ?
C13 C18 1.380(4) . ?
C14 C15 1.380(4) . ?
C15 C16 1.366(5) . ?
C16 C17 1.376(6) . ?
C17 C18 1.386(5) . ?
C19 C20 1.394(3) . ?
C19 C24 1.381(4) . ?
C20 C21 1.378(4) . ?
C21 C22 1.372(4) . ?
C22 C23 1.373(4) . ?
C23 C24 1.387(4) . ?
C25 C26 1.486(5) . ?
C25 N1 1.468(4) . ?
C26 C27A 1.448(12) . ?
C26 C27B 1.480(11) . ?
C27A C28A 1.481(13) . ?
C27B C28B 1.480(13) . ?
O6W O11W 1.65(2) 2_666 ?

loop_
_geom_torsion_atom_site_label_1
_geom_torsion_atom_site_label_2
_geom_torsion_atom_site_label_3
_geom_torsion_atom_site_label_4
_geom_torsion
_geom_torsion_site_symmetry_1
_geom_torsion_site_symmetry_2
_geom_torsion_site_symmetry_3
_geom_torsion_site_symmetry_4
_geom_torsion_publ_flag
C1 C2 C3 C13 85.5(2) . . . . ?
C1 C2 C3 C19 -147.66(18) . . . . ?
C1 C2 C3 O5 -32.4(2) . . . . ?
C1 C4 N1 C25 -178.3(3) . . . . ?
C1 C4 O5 C3 -0.9(2) . . . . ?
C1 C5 C6 C7 173.7(3) . . . . ?
C1 C5 C6 C11 -6.6(3) . . . . ?
C2 C1 C4 N1 159.4(3) . . . . ?
C2 C1 C4 O5 -19.7(2) . . . . ?
C2 C1 C5 C6 138.92(19) . . . . ?
C2 C1 C5 O4 -39.6(3) . . . . ?
C2 C1 C12 C11 -136.4(2) . . . . ?
C2 C3 C13 C14 61.8(3) . . . . ?
C2 C3 C13 C18 -119.9(2) . . . . ?
C2 C3 C19 C20 162.5(2) . . . . ?
C2 C3 C19 C24 -19.9(3) . . . . ?
C2 C3 O5 C4 21.0(2) . . . . ?
C3 C13 C14 C15 178.6(2) . . . . ?
C3 C13 C18 C17 -178.3(3) . . . . ?
C3 C19 C20 C21 178.7(2) . . . . ?
C3 C19 C24 C23 -178.5(2) . . . . ?
C4 C1 C2 C3 31.2(2) . . . . ?
C4 C1 C5 C6 -108.8(2) . . . . ?
C4 C1 C5 O4 72.6(3) . . . . ?
C4 C1 C12 C11 107.5(2) . . . . ?
C5 C1 C2 C3 148.32(18) . . . . ?
C5 C1 C4 N1 39.6(3) . . . . ?
C5 C1 C4 O5 -139.53(19) . . . . ?
C5 C1 C12 C11 -10.5(2) . . . . ?
C5 C6 C7 C8 -179.8(3) . . . . ?
C5 C6 C11 C10 -179.4(2) . . . . ?
C5 C6 C11 C12 -0.6(3) . . . . ?
C6 C7 C8 C9 -1.1(5) . . . . ?
C6 C11 C12 C1 7.3(3) . . . . ?
C7 C6 C11 C10 0.3(4) . . . . ?
C7 C6 C11 C12 179.1(2) . . . . ?
C7 C8 C9 C10 0.9(5) . . . . ?
C8 C9 C10 C11 0.0(5) . . . . ?
C9 C10 C11 C6 -0.6(4) . . . . ?
C9 C10 C11 C12 -179.2(3) . . . . ?
C10 C11 C12 C1 -174.0(3) . . . . ?
C11 C6 C7 C8 0.6(4) . . . . ?
C12 C1 C2 C3 -90.3(2) . . . . ?
C12 C1 C4 N1 -75.3(3) . . . . ?
C12 C1 C4 O5 105.6(2) . . . . ?
C12 C1 C5 C6 10.6(2) . . . . ?
C12 C1 C5 O4 -167.9(2) . . . . ?
C13 C3 C19 C20 -69.3(3) . . . . ?
C13 C3 C19 C24 108.4(2) . . . . ?
C13 C3 O5 C4 -98.7(2) . . . . ?
C13 C14 C15 C16 -0.5(4) . . . . ?
C14 C13 C18 C17 -0.1(4) . . . . ?
C14 C15 C16 C17 0.5(4) . . . . ?
C15 C16 C17 C18 -0.3(5) . . . . ?
C16 C17 C18 C13 0.1(5) . . . . ?
C18 C13 C14 C15 0.3(3) . . . . ?
C19 C3 C13 C14 -68.3(2) . . . . ?
C19 C3 C13 C18 109.9(2) . . . . ?
C19 C3 O5 C4 143.09(19) . . . . ?
C19 C20 C21 C22 -0.3(4) . . . . ?
C20 C19 C24 C23 -0.8(4) . . . . ?
C20 C21 C22 C23 -0.4(4) . . . . ?
C21 C22 C23 C24 0.5(4) . . . . ?
C22 C23 C24 C19 0.2(4) . . . . ?
C24 C19 C20 C21 0.9(4) . . . . ?
C25 C26 C27A C28A 173.1(11) . . . . ?
C25 C26 C27B C28B 175.0(9) . . . . ?
C26 C25 N1 C4 -145.9(3) . . . . ?
N1 C4 O5 C3 180.0(2) . . . . ?
N1 C25 C26 C27A 76.0(9) . . . . ?
N1 C25 C26 C27B 49.9(9) . . . . ?
O4 C5 C6 C7 -7.8(4) . . . . ?
O4 C5 C6 C11 171.9(2) . . . . ?
O5 C3 C13 C14 175.60(18) . . . . ?
O5 C3 C13 C18 -6.1(3) . . . . ?
O5 C3 C19 C20 49.1(3) . . . . ?
O5 C3 C19 C24 -133.3(2) . . . . ?
O5 C4 N1 C25 0.7(4) . . . . ?

loop_
_exptl_oxdiff_crystal_face_indexfrac_h
_exptl_oxdiff_crystal_face_indexfrac_k
_exptl_oxdiff_crystal_face_indexfrac_l
_exptl_oxdiff_crystal_face_x
_exptl_oxdiff_crystal_face_y
_exptl_oxdiff_crystal_face_z
1.9978 0.0055 1.0075 0.0351 0.2942 -0.2618
-0.0040 2.0004 -0.9970 0.0520 -0.1859 -0.2570
0.0040 -2.0004 0.9970 -0.0520 0.1859 0.2570
1.9949 2.0069 -0.9919 0.1744 0.0600 -0.4942
-0.0063 1.9983 1.0078 -0.1224 -0.0893 -0.3061
-2.0001 -0.0075 0.9973 -0.2095 -0.1976 0.2127
-0.9995 -0.0032 -0.0026 -0.0612 -0.1230 0.1186
-2.9972 -0.0087 -1.0100 -0.0963 -0.4171 0.3805
-0.9983 -0.0022 -1.0049 0.0260 -0.1712 0.1432
0.0012 0.0010 -1.0024 0.0872 -0.0483 0.0246
-0.0012 -0.0010 1.0024 -0.0872 0.0483 -0.0246
-0.9894 -3.0003 -2.0154 0.1660 -0.0131 0.5901
1.0035 -1.9972 0.9996 0.0091 0.3088 0.1383
1.0012 -1.9992 3.0043 -0.1652 0.4054 0.0892
1.9955 0.0034 3.0123 -0.1392 0.3907 -0.3110
-0.9955 -2.0037 0.9945 -0.1132 0.0629 0.3756
